data_7050866
_journal_name_full 'New Journal of Chemistry'
_journal_year 2002
_chemical_formula_sum 'C26 H15 N3 S'
_chemical_formula_weight 401.47
_space_group_IT_number 62
_symmetry_cell_setting orthorhombic
_symmetry_space_group_name_Hall '-P 2ac 2n'
_symmetry_space_group_name_H-M 'P n m a'
_cell_angle_alpha 90.00
_cell_angle_beta 90.00
_cell_angle_gamma 90.00
_cell_formula_units_Z 4
_cell_length_a 9.8440(3)
_cell_length_b 15.5250(3)
_cell_length_c 13.2510(6)
_cell_measurement_temperature 293(2)
_cell_volume 2025.1(1)
_diffrn_ambient_temperature 293(2)
_exptl_crystal_density_diffrn 1.317
_cod_depositor_comments
;
The following automatic conversions were performed:
'_symmetry_cell_setting' value 'Orthorhombic' changed to 'orthorhombic'
according to '/home/saulius/struct/CIF-dictionaries/cif_core.dic'
dictionary named 'cif_core.dic' version 2.4.1 from 2010-06-29.

Automatic conversion script
Id: cif_fix_enum 1527 2010-12-29 10:47:43Z saulius 
;
_cod_database_code 7050866

loop_
_symmetry_equiv_pos_as_xyz
'x, y, z'
'-x+1/2, -y, z+1/2'
'x+1/2, -y+1/2, -z+1/2'
'-x, y+1/2, -z'
'-x, -y, -z'
'x-1/2, y, -z-1/2'
'-x-1/2, y-1/2, z-1/2'
'x, -y-1/2, z'

loop_
_atom_site_label
_atom_site_type_symbol
_atom_site_fract_x
_atom_site_fract_y
_atom_site_fract_z
_atom_site_U_iso_or_equiv
_atom_site_adp_type
_atom_site_occupancy
_atom_site_symmetry_multiplicity
_atom_site_calc_flag
_atom_site_refinement_flags
_atom_site_disorder_assembly
_atom_site_disorder_group
S1 S 0.07078(6) 0.7500 0.69141(4) 0.0509(2) Uani 1 2 d S . .
N1 N 0.30544(11) 0.60638(8) 0.87296(8) 0.0407(3) Uani 1 1 d . . .
C2 C 0.23190(13) 0.66902(9) 0.83448(10) 0.0370(3) Uani 1 1 d . . .
C3 C 0.16789(13) 0.66414(10) 0.73841(11) 0.0413(4) Uani 1 1 d . . .
C4 C 0.18227(15) 0.59061(11) 0.68362(11) 0.0492(4) Uani 1 1 d . . .
H4 H 0.1413 0.5861 0.6206 0.059 Uiso 1 1 calc R . .
C5 C 0.25872(15) 0.52143(10) 0.72182(12) 0.0488(4) Uani 1 1 d . . .
C6 C 0.2790(2) 0.44366(12) 0.66923(15) 0.0672(5) Uani 1 1 d . . .
H6 H 0.2390 0.4358 0.6063 0.081 Uiso 1 1 calc R . .
C7 C 0.3564(2) 0.38006(13) 0.70972(16) 0.0746(6) Uani 1 1 d . . .
H7 H 0.3700 0.3293 0.6739 0.090 Uiso 1 1 calc R . .
C8 C 0.41630(18) 0.39018(12) 0.80513(14) 0.0629(5) Uani 1 1 d . . .
H8 H 0.4687 0.3460 0.8323 0.076 Uiso 1 1 calc R . .
C9 C 0.39790(16) 0.46430(11) 0.85794(13) 0.0518(4) Uani 1 1 d . . .
H9 H 0.4375 0.4703 0.9213 0.062 Uiso 1 1 calc R . .
C10 C 0.31978(14) 0.53218(10) 0.81803(11) 0.0427(4) Uani 1 1 d . . .
C21 C 0.21069(19) 0.7500 0.89834(15) 0.0379(5) Uani 1 2 d S . .
C23 C 0.0650(2) 0.7500 0.94418(15) 0.0460(5) Uani 1 2 d S . .
N2 N 0.3747(2) 0.7500 1.05348(14) 0.0554(5) Uani 1 2 d S . .
C22 C 0.3064(2) 0.7500 0.98422(15) 0.0395(5) Uani 1 2 d S . .
C24 C 0.00205(18) 0.67370(14) 0.96831(14) 0.0716(6) Uani 1 1 d . . .
H24 H 0.0438 0.6216 0.9527 0.086 Uiso 1 1 calc R . .
C25 C -0.1235(2) 0.67411(17) 1.01580(17) 0.0929(8) Uani 1 1 d . . .
H25 H -0.1661 0.6223 1.0312 0.111 Uiso 1 1 calc R . .
C26 C -0.1846(3) 0.7500 1.0400(2) 0.0935(11) Uani 1 2 d S . .
H26 H -0.2680 0.7500 1.0730 0.112 Uiso 1 2 calc SR . .

loop_
_atom_site_aniso_label
_atom_site_aniso_U_11
_atom_site_aniso_U_22
_atom_site_aniso_U_33
_atom_site_aniso_U_23
_atom_site_aniso_U_13
_atom_site_aniso_U_12
S1 0.0455(3) 0.0461(4) 0.0613(4) 0.000 -0.0212(3) 0.000
N1 0.0402(6) 0.0365(7) 0.0454(7) 0.0031(6) -0.0028(5) -0.0035(5)
C2 0.0334(6) 0.0366(8) 0.0411(8) 0.0007(6) -0.0014(6) -0.0054(6)
C3 0.0363(7) 0.0409(9) 0.0469(8) 0.0003(7) -0.0068(6) -0.0046(7)
C4 0.0515(9) 0.0460(10) 0.0499(9) -0.0055(7) -0.0131(7) -0.0051(8)
C5 0.0493(8) 0.0402(9) 0.0570(10) -0.0055(7) -0.0060(7) -0.0046(7)
C6 0.0850(13) 0.0475(11) 0.0692(12) -0.0161(9) -0.0169(10) 0.0023(10)
C7 0.0920(14) 0.0420(11) 0.0898(14) -0.0168(10) -0.0106(12) 0.0101(10)
C8 0.0635(11) 0.0384(10) 0.0869(13) 0.0028(9) -0.0061(9) 0.0059(8)
C9 0.0513(9) 0.0408(9) 0.0634(10) 0.0054(8) -0.0077(8) -0.0029(8)
C10 0.0383(7) 0.0362(8) 0.0536(9) -0.0006(7) -0.0014(6) -0.0054(6)
C21 0.0353(10) 0.0394(12) 0.0390(10) 0.000 -0.0028(8) 0.000
C23 0.0359(10) 0.0609(15) 0.0412(11) 0.000 0.0012(9) 0.000
N2 0.0625(12) 0.0532(13) 0.0505(11) 0.000 -0.0124(10) 0.000
C22 0.0398(10) 0.0379(12) 0.0409(11) 0.000 0.0017(9) 0.000
C24 0.0551(10) 0.0759(14) 0.0838(13) 0.0022(11) 0.0183(9) -0.0102(10)
C25 0.0643(12) 0.115(2) 0.0996(16) 0.0037(15) 0.0286(12) -0.0266(14)
C26 0.0498(16) 0.139(3) 0.091(2) 0.000 0.0244(16) 0.000

loop_
_geom_bond_atom_site_label_1
_geom_bond_atom_site_label_2
_geom_bond_distance
_geom_bond_site_symmetry_2
_geom_bond_publ_flag
S1 C3 1.7546(15) 8_575 ?
S1 C3 1.7546(15) . ?
N1 C2 1.3153(17) . ?
N1 C10 1.3699(19) . ?
C2 C3 1.4225(19) . ?
C2 C21 1.5297(18) . ?
C3 C4 1.360(2) . ?
C4 C5 1.406(2) . ?
C5 C6 1.408(2) . ?
C5 C10 1.419(2) . ?
